data_4132878
loop_
_publ_author_name
'Li, Yuantao'
'Handke, Marcel'
'Chen, Yu-Sheng'
'Shtukenberg, Alexander G.'
'Hu, Chunhua T.'
'Ward, Michael D.'

_publ_section_title
;
 Guest Exchange through Facilitated Transport in a Seemingly Impenetrable
 Hydrogen-Bonded Framework.
;
_journal_issue 40
_journal_name_full 'Journal of the American Chemical Society'
_journal_page_first 12915
_journal_page_last 12921
_journal_paper_doi 10.1021/jacs.8b07065
_journal_volume 140
_journal_year 2018
_chemical_formula_sum 'C58.98 H75 F4.98 N9 O12 S3'
_chemical_formula_weight 1292.69
_space_group_crystal_system hexagonal
_space_group_IT_number 173
_space_group_name_Hall 'P 6c'
_space_group_name_H-M_alt 'P 63'
_atom_sites_solution_hydrogens geom
_audit_creation_method SHELXL-2018/3
_cell_angle_alpha 90
_cell_angle_beta 90
_cell_angle_gamma 120
_cell_formula_units_Z 2
_cell_length_a 24.031(3)
_cell_length_b 24.031(3)
_cell_length_c 7.4029(9)
_cell_measurement_reflns_used 5577
_cell_measurement_temperature 100(2)
_cell_measurement_theta_max 19.03
_cell_measurement_theta_min 2.59
_cell_volume 3702.3(8)
_computing_cell_refinement 'Bruker SAINT'
_computing_data_collection 'Bruker APEX2'
_computing_data_reduction 'Bruker SAINT'
_computing_structure_refinement 'SHELXL-2018/3 (Sheldrick, 2018)'
_computing_structure_solution 'SHELXT (Sheldrick 2014)'
_diffrn_ambient_temperature 100(2)
_diffrn_measured_fraction_theta_full 0.998
_diffrn_measured_fraction_theta_max 0.998
_diffrn_measurement_device_type 'Bruker APEX-II CCD'
_diffrn_measurement_method '\w scans'
_diffrn_radiation_monochromator graphite
_diffrn_radiation_source 'sealed tube'
_diffrn_radiation_type MoK\a
_diffrn_radiation_wavelength 0.71073
_diffrn_reflns_av_R_equivalents 0.0613
_diffrn_reflns_av_unetI/netI 0.0287
_diffrn_reflns_Laue_measured_fraction_full 0.998
_diffrn_reflns_Laue_measured_fraction_max 0.998
_diffrn_reflns_limit_h_max 24
_diffrn_reflns_limit_h_min -24
_diffrn_reflns_limit_k_max 24
_diffrn_reflns_limit_k_min -24
_diffrn_reflns_limit_l_max 7
_diffrn_reflns_limit_l_min -7
_diffrn_reflns_number 29057
_diffrn_reflns_point_group_measured_fraction_full 0.998
_diffrn_reflns_point_group_measured_fraction_max 0.998
_diffrn_reflns_theta_full 20.876
_diffrn_reflns_theta_max 20.876
_diffrn_reflns_theta_min 1.695
_exptl_absorpt_coefficient_mu 0.170
_exptl_absorpt_correction_T_max 0.7446
_exptl_absorpt_correction_T_min 0.6196
_exptl_absorpt_correction_type multi-scan
_exptl_absorpt_process_details SADABS
_exptl_crystal_colour colorless
_exptl_crystal_density_diffrn 1.160
_exptl_crystal_description needle
_exptl_crystal_F_000 1361
_exptl_crystal_size_max 0.400
_exptl_crystal_size_mid 0.090
_exptl_crystal_size_min 0.080
_refine_diff_density_max 0.196
_refine_diff_density_min -0.158
_refine_diff_density_rms 0.032
_refine_ls_abs_structure_details
;
 Twinning involves inversion, so Flack parameter cannot be determined
;
_refine_ls_extinction_method none
_refine_ls_goodness_of_fit_ref 1.064
_refine_ls_hydrogen_treatment constr
_refine_ls_matrix_type full
_refine_ls_number_parameters 278
_refine_ls_number_reflns 2623
_refine_ls_number_restraints 1
_refine_ls_restrained_S_all 1.064
_refine_ls_R_factor_all 0.0389
_refine_ls_R_factor_gt 0.0350
_refine_ls_shift/su_max 0.001
_refine_ls_shift/su_mean 0.000
_refine_ls_structure_factor_coef Fsqd
_refine_ls_weighting_details 'w=1/[\s^2^(Fo^2^)+(0.0603P)^2^+0.0944P] where P=(Fo^2^+2Fc^2^)/3'
_refine_ls_weighting_scheme calc
_refine_ls_wR_factor_gt 0.0873
_refine_ls_wR_factor_ref 0.0896
_reflns_Friedel_coverage 0.819
_reflns_Friedel_fraction_full 0.998
_reflns_Friedel_fraction_max 0.998
_reflns_number_gt 2450
_reflns_number_total 2623
_reflns_threshold_expression 'I > 2\s(I)'
_cod_data_source_file ja8b07065_si_002.cif
_cod_data_source_block 2-capped
_cod_original_cell_volume 3702.2(10)
_cod_database_code 4132878
_shelx_shelxl_version_number 2018/3
_shelx_space_group_comment
;
The symmetry employed for this shelxl refinement is uniquely defined
by the following loop, which should always be used as a source of
symmetry information in preference to the above space-group names.
They are only intended as comments.
;
_shelx_estimated_absorpt_t_min 0.935
_shelx_estimated_absorpt_t_max 0.987

loop_
_space_group_symop_operation_xyz
'x, y, z'
'-y, x-y, z'
'-x+y, -x, z'
'-x, -y, z+1/2'
'y, -x+y, z+1/2'
'x-y, x, z+1/2'

loop_
_atom_site_label
_atom_site_type_symbol
_atom_site_fract_x
_atom_site_fract_y
_atom_site_fract_z
_atom_site_U_iso_or_equiv
_atom_site_adp_type
_atom_site_occupancy
_atom_site_site_symmetry_order
_atom_site_calc_flag
_atom_site_refinement_flags_posn
_atom_site_refinement_flags_adp
_atom_site_refinement_flags_occupancy
S1 S 0.12770(7) 0.31153(7) 0.4130(3) 0.0466(4) Uani 1 1 d . . .
O1 O 0.0889(2) 0.2938(2) 0.5745(6) 0.0484(14) Uani 1 1 d . . .
O2 O 0.17048(17) 0.28522(17) 0.4102(8) 0.0476(10) Uani 1 1 d . . .
O3 O 0.0886(3) 0.2963(2) 0.2497(6) 0.0496(15) Uani 1 1 d . . .
C1 C 0.2937(3) 0.5994(3) 0.4485(12) 0.0560(19) Uani 1 1 d . . .
C2 C 0.3612(3) 0.6286(4) 0.4481(12) 0.061(2) Uani 1 1 d . . .
H2 H 0.380175 0.602129 0.447423 0.073 Uiso 1 1 calc R U .
C3 C 0.2530(3) 0.5287(3) 0.4407(12) 0.0559(19) Uani 1 1 d . . .
C4 C 0.1947(4) 0.5004(4) 0.3471(11) 0.064(2) Uani 1 1 d . . .
H4 H 0.180706 0.526839 0.291088 0.077 Uiso 1 1 calc R U .
C5 C 0.1569(3) 0.4339(4) 0.3349(10) 0.0540(19) Uani 1 1 d . . .
H5 H 0.117451 0.415284 0.270413 0.065 Uiso 1 1 calc R U .
C6 C 0.1763(3) 0.3949(3) 0.4157(14) 0.0489(15) Uani 1 1 d . . .
C7 C 0.2341(3) 0.4228(3) 0.5122(10) 0.0522(18) Uani 1 1 d . . .
H7 H 0.247520 0.396297 0.570531 0.063 Uiso 1 1 calc R U .
C8 C 0.2716(4) 0.4885(4) 0.5226(11) 0.060(2) Uani 1 1 d . . .
H8 H 0.310998 0.506823 0.587153 0.072 Uiso 1 1 calc R U .
N1 N 0.1433(2) 0.2852(2) 0.9101(11) 0.0586(14) Uani 1 1 d . . .
H1A H 0.129172 0.292056 0.807517 0.070 Uiso 1 1 calc R U .
H1B H 0.129830 0.292351 1.013402 0.070 Uiso 1 1 calc R U .
N2 N 0.2051(4) 0.2534(4) 0.7561(8) 0.063(2) Uani 1 1 d . . .
H2A H 0.191376 0.260024 0.652509 0.076 Uiso 1 1 calc R U .
H2B H 0.232645 0.239406 0.757395 0.076 Uiso 1 1 calc R U .
N3 N 0.2055(3) 0.2543(3) 1.0655(8) 0.057(2) Uani 1 1 d . . .
H3A H 0.191847 0.261678 1.168154 0.069 Uiso 1 1 calc R U .
H3B H 0.233050 0.240337 1.065984 0.069 Uiso 1 1 calc R U .
C9 C 0.1844(3) 0.2644(3) 0.9090(13) 0.0519(15) Uani 1 1 d . . .
O4 O 0.4304(2) 0.5253(3) 0.4962(8) 0.0747(16) Uani 1 1 d . . .
C10 C 0.4231(3) 0.4859(3) 0.3785(13) 0.060(3) Uani 1 1 d . . .
C11 C 0.3869(4) 0.4788(3) 0.2155(13) 0.0609(19) Uani 1 1 d . . .
H11 H 0.370128 0.506710 0.197358 0.073 Uiso 1 1 calc R U .
C12 C 0.3761(3) 0.4352(4) 0.0908(11) 0.0595(19) Uani 1 1 d . . .
C13 C 0.3988(4) 0.3877(4) 0.1137(10) 0.063(2) Uani 1 1 d . . .
H13A H 0.438567 0.402524 0.042012 0.075 Uiso 1 1 calc R U .
H13B H 0.365874 0.345885 0.063481 0.075 Uiso 1 1 calc R U .
C14 C 0.4126(4) 0.3775(4) 0.3102(11) 0.0568(19) Uani 1 1 d . . .
C15 C 0.4527(3) 0.4436(3) 0.3941(12) 0.058(2) Uani 1 1 d . . .
H15A H 0.459450 0.438424 0.523522 0.069 Uiso 1 1 calc R U .
H15B H 0.495367 0.465482 0.334991 0.069 Uiso 1 1 calc R U .
C16 C 0.3419(4) 0.4308(3) -0.0799(16) 0.075(2) Uani 1 1 d . . .
H16A H 0.302800 0.388606 -0.087566 0.112 Uiso 1 1 calc R U .
H16B H 0.369875 0.436345 -0.182707 0.112 Uiso 1 1 calc R U .
H16C H 0.330286 0.464523 -0.082225 0.112 Uiso 1 1 calc R U .
C17 C 0.3489(3) 0.3390(3) 0.4124(12) 0.0596(17) Uani 1 1 d . . .
H17A H 0.324343 0.361421 0.404568 0.089 Uiso 1 1 calc R U .
H17B H 0.357766 0.334873 0.539418 0.089 Uiso 1 1 calc R U .
H17C H 0.324032 0.296200 0.358507 0.089 Uiso 1 1 calc R U .
C18 C 0.4501(4) 0.3420(4) 0.3150(12) 0.069(2) Uani 1 1 d . . .
H18A H 0.423909 0.298957 0.263369 0.104 Uiso 1 1 calc R U .
H18B H 0.461019 0.338262 0.440322 0.104 Uiso 1 1 calc R U .
H18C H 0.489686 0.365843 0.244392 0.104 Uiso 1 1 calc R U .
F1 F 0.6037(3) 0.4001(3) 0.4417(13) 0.109(2) Uani 0.829(8) 1 d . . P
F2 F 0.7322(3) 0.4623(3) 0.4440(11) 0.106(2) Uani 0.829(8) 1 d . . P
C1F C 0.6351(5) 0.3675(5) 0.4428(18) 0.071(3) Uani 0.829(8) 1 d . . P
C2F C 0.6997(5) 0.3982(4) 0.4427(18) 0.072(3) Uani 0.829(8) 1 d . . P

loop_
_atom_site_aniso_label
_atom_site_aniso_U_11
_atom_site_aniso_U_22
_atom_site_aniso_U_33
_atom_site_aniso_U_23
_atom_site_aniso_U_13
_atom_site_aniso_U_12
S1 0.0418(8) 0.0522(10) 0.0462(8) -0.0019(14) -0.0004(15) 0.0238(8)
O1 0.043(3) 0.056(3) 0.041(3) 0.000(3) 0.004(3) 0.021(3)
O2 0.050(2) 0.050(2) 0.046(2) 0.003(3) 0.001(3) 0.027(2)
O3 0.047(3) 0.059(3) 0.044(3) -0.003(3) 0.001(3) 0.027(3)
C1 0.049(4) 0.051(4) 0.070(6) 0.003(4) 0.002(4) 0.027(4)
C2 0.057(5) 0.050(5) 0.084(6) 0.002(5) -0.005(5) 0.033(4)
C3 0.043(4) 0.055(4) 0.074(5) -0.004(5) 0.000(5) 0.028(3)
C4 0.055(5) 0.061(5) 0.085(6) 0.005(4) -0.005(4) 0.035(4)
C5 0.043(4) 0.064(6) 0.058(4) 0.005(4) -0.005(3) 0.029(4)
C6 0.037(4) 0.057(4) 0.052(3) -0.005(6) -0.002(5) 0.024(3)
C7 0.052(5) 0.046(5) 0.061(4) -0.002(4) 0.000(4) 0.027(4)
C8 0.050(4) 0.061(5) 0.075(5) -0.011(4) -0.013(4) 0.032(4)
N1 0.065(3) 0.089(4) 0.049(3) -0.001(5) -0.003(5) 0.058(3)
N2 0.078(5) 0.094(6) 0.046(5) -0.002(4) -0.005(4) 0.064(5)
N3 0.070(5) 0.086(5) 0.041(5) -0.005(4) -0.001(4) 0.058(5)
C9 0.059(4) 0.064(4) 0.038(4) -0.010(5) -0.004(6) 0.035(3)
O4 0.070(4) 0.061(4) 0.092(4) -0.015(4) -0.011(3) 0.031(3)
C10 0.043(4) 0.043(4) 0.089(8) -0.005(5) 0.007(5) 0.017(4)
C11 0.060(5) 0.047(5) 0.074(5) -0.003(4) -0.009(5) 0.025(4)
C12 0.052(4) 0.055(5) 0.063(5) 0.006(5) 0.001(4) 0.020(4)
C13 0.070(5) 0.057(5) 0.064(5) -0.005(4) -0.004(4) 0.033(4)
C14 0.057(5) 0.063(5) 0.054(4) 0.004(4) -0.003(4) 0.032(4)
C15 0.052(4) 0.059(4) 0.061(5) -0.004(5) -0.018(5) 0.027(3)
C16 0.087(5) 0.070(5) 0.066(5) 0.003(7) -0.001(7) 0.038(4)
C17 0.057(4) 0.062(4) 0.061(4) -0.003(6) 0.002(6) 0.030(3)
C18 0.088(6) 0.067(5) 0.070(4) -0.001(5) 0.004(5) 0.052(5)
F1 0.084(4) 0.079(4) 0.174(6) -0.030(5) -0.025(6) 0.050(3)
F2 0.091(4) 0.077(4) 0.144(6) 0.003(5) -0.036(5) 0.036(4)
C1F 0.069(8) 0.072(7) 0.076(8) -0.007(7) -0.008(7) 0.039(6)
C2F 0.075(8) 0.048(6) 0.078(8) 0.004(6) -0.018(7) 0.021(6)

loop_
_atom_type_symbol
_atom_type_description
_atom_type_scat_dispersion_real
_atom_type_scat_dispersion_imag
_atom_type_scat_source
C C 0.0033 0.0016 'International Tables Vol C Tables 4.2.6.8 and 6.1.1.4'
H H 0.0000 0.0000 'International Tables Vol C Tables 4.2.6.8 and 6.1.1.4'
F F 0.0171 0.0103 'International Tables Vol C Tables 4.2.6.8 and 6.1.1.4'
N N 0.0061 0.0033 'International Tables Vol C Tables 4.2.6.8 and 6.1.1.4'
O O 0.0106 0.0060 'International Tables Vol C Tables 4.2.6.8 and 6.1.1.4'
S S 0.1246 0.1234 'International Tables Vol C Tables 4.2.6.8 and 6.1.1.4'

loop_
_geom_angle_atom_site_label_1
_geom_angle_atom_site_label_2
_geom_angle_atom_site_label_3
_geom_angle
_geom_angle_site_symmetry_1
_geom_angle_site_symmetry_3
O1 S1 O2 112.2(3) . .
O1 S1 O3 111.8(2) . .
O2 S1 O3 112.7(3) . .
O1 S1 C6 107.0(4) . .
O2 S1 C6 106.7(2) . .
O3 S1 C6 105.9(4) . .
C2 C1 C2 117.9(7) 3_565 .
C2 C1 C3 121.5(6) 3_565 .
C2 C1 C3 120.6(6) . .
C1 C2 C1 122.1(7) 2_665 .
C1 C2 H2 119.0 2_665 .
C1 C2 H2 119.0 . .
C8 C3 C4 118.0(6) . .
C8 C3 C1 121.5(7) . .
C4 C3 C1 120.4(7) . .
C5 C4 C3 120.8(7) . .
C5 C4 H4 119.6 . .
C3 C4 H4 119.6 . .
C6 C5 C4 120.4(7) . .
C6 C5 H5 119.8 . .
C4 C5 H5 119.8 . .
C5 C6 C7 119.3(6) . .
C5 C6 S1 121.2(5) . .
C7 C6 S1 119.4(5) . .
C8 C7 C6 120.2(6) . .
C8 C7 H7 119.9 . .
C6 C7 H7 119.9 . .
C7 C8 C3 121.4(7) . .
C7 C8 H8 119.3 . .
C3 C8 H8 119.3 . .
C9 N1 H1A 120.0 . .
C9 N1 H1B 120.0 . .
H1A N1 H1B 120.0 . .
C9 N2 H2A 120.0 . .
C9 N2 H2B 120.0 . .
H2A N2 H2B 120.0 . .
C9 N3 H3A 120.0 . .
C9 N3 H3B 120.0 . .
H3A N3 H3B 120.0 . .
N1 C9 N2 121.0(8) . .
N1 C9 N3 119.4(8) . .
N2 C9 N3 119.6(5) . .
O4 C10 C11 121.7(7) . .
O4 C10 C15 122.0(8) . .
C11 C10 C15 116.2(8) . .
C12 C11 C10 123.1(7) . .
C12 C11 H11 118.5 . .
C10 C11 H11 118.5 . .
C11 C12 C16 122.3(7) . .
C11 C12 C13 121.4(7) . .
C16 C12 C13 116.3(7) . .
C12 C13 C14 114.7(6) . .
C12 C13 H13A 108.6 . .
C14 C13 H13A 108.6 . .
C12 C13 H13B 108.6 . .
C14 C13 H13B 108.6 . .
H13A C13 H13B 107.6 . .
C15 C14 C18 109.4(6) . .
C15 C14 C17 110.4(7) . .
C18 C14 C17 110.1(6) . .
C15 C14 C13 107.1(6) . .
C18 C14 C13 110.3(7) . .
C17 C14 C13 109.5(6) . .
C10 C15 C14 114.0(6) . .
C10 C15 H15A 108.8 . .
C14 C15 H15A 108.8 . .
C10 C15 H15B 108.8 . .
C14 C15 H15B 108.8 . .
H15A C15 H15B 107.6 . .
C12 C16 H16A 109.5 . .
C12 C16 H16B 109.5 . .
H16A C16 H16B 109.5 . .
C12 C16 H16C 109.5 . .
H16A C16 H16C 109.5 . .
H16B C16 H16C 109.5 . .
C14 C17 H17A 109.5 . .
C14 C17 H17B 109.5 . .
H17A C17 H17B 109.5 . .
C14 C17 H17C 109.5 . .
H17A C17 H17C 109.5 . .
H17B C17 H17C 109.5 . .
C14 C18 H18A 109.5 . .
C14 C18 H18B 109.5 . .
H18A C18 H18B 109.5 . .
C14 C18 H18C 109.5 . .
H18A C18 H18C 109.5 . .
H18B C18 H18C 109.5 . .
F1 C1F C2F 121.0(10) . .
F1 C1F C2F 120.4(10) . 2_655
C2F C1F C2F 118.6(10) . 2_655
F2 C2F C1F 118.8(10) . .
F2 C2F C1F 119.8(10) . 3_665
C1F C2F C1F 121.4(10) . 3_665

loop_
_geom_bond_atom_site_label_1
_geom_bond_atom_site_label_2
_geom_bond_distance
_geom_bond_site_symmetry_2
S1 O1 1.444(5) .
S1 O2 1.452(4) .
S1 O3 1.462(5) .
S1 C6 1.743(6) .
C1 C2 1.376(10) 3_565
C1 C2 1.410(9) .
C1 C3 1.477(9) .
C2 H2 0.9500 .
C3 C8 1.391(10) .
C3 C4 1.397(10) .
C4 C5 1.392(10) .
C4 H4 0.9500 .
C5 C6 1.373(10) .
C5 H5 0.9500 .
C6 C7 1.400(9) .
C7 C8 1.373(10) .
C7 H7 0.9500 .
C8 H8 0.9500 .
N1 C9 1.311(7) .
N1 H1A 0.8800 .
N1 H1B 0.8800 .
N2 C9 1.315(10) .
N2 H2A 0.8800 .
N2 H2B 0.8800 .
N3 C9 1.334(10) .
N3 H3A 0.8800 .
N3 H3B 0.8800 .
O4 C10 1.233(9) .
C10 C11 1.447(13) .
C10 C15 1.508(10) .
C11 C12 1.321(11) .
C11 H11 0.9500 .
C12 C16 1.482(13) .
C12 C13 1.500(11) .
C13 C14 1.539(10) .
C13 H13A 0.9900 .
C13 H13B 0.9900 .
C14 C15 1.520(10) .
C14 C18 1.521(10) .
C14 C17 1.533(10) .
C15 H15A 0.9900 .
C15 H15B 0.9900 .
C16 H16A 0.9800 .
C16 H16B 0.9800 .
C16 H16C 0.9800 .
C17 H17A 0.9800 .
C17 H17B 0.9800 .
C17 H17C 0.9800 .
C18 H18A 0.9800 .
C18 H18B 0.9800 .
C18 H18C 0.9800 .
F1 C1F 1.332(10) .
F2 C2F 1.333(9) .
C1F C2F 1.346(13) .
C1F C2F 1.374(13) 2_655
